data_4335093
loop_
_publ_author_name
'Guohui Sima'
'Qiang Li'
'Yi Zhu'
'Chunlin Lv'
'Rao Naumaan Nasim Khan'
'Jian Hao'
'Jin Zhang'
'Yongge Wei'

_publ_contact_author_address
;
Department of Chemistry
Tsinghua University
Beijing 100084
P. R. China
;
_publ_contact_author_email 'yonggewei@mail.tsinghua.edu.cn, jinjin_eva@163.com'
_publ_contact_author_name 'Yongge Wei, Jin Zhang'
_publ_section_title
;
 Organoimido-Derivatized Hexamolybdates with a Remote Carboxyl Group:
 Syntheses and Structural Characterizations
;
_journal_name_full 'Inorganic Chemistry'
_journal_page_first 6551
_journal_page_last 6558
_journal_paper_doi 10.1021/ic4005278
_journal_volume 52
_journal_year 2013
_chemical_formula_sum 'C40 H79 Mo6 N3 O20'
_chemical_formula_weight 1497.70
_chemical_name_systematic
; 
 ? 
;
_space_group_IT_number 15
_symmetry_cell_setting monoclinic
_symmetry_space_group_name_Hall '-C 2yc'
_symmetry_space_group_name_H-M 'C 1 2/c 1'
_atom_sites_solution_hydrogens geom
_atom_sites_solution_primary direct
_atom_sites_solution_secondary difmap
_audit_creation_method SHELXL-97
_cell_angle_alpha 90.00
_cell_angle_beta 115.901(7)
_cell_angle_gamma 90.00
_cell_formula_units_Z 8
_cell_length_a 41.278(3)
_cell_length_b 12.2444(8)
_cell_length_c 24.4842(14)
_cell_measurement_reflns_used 7452
_cell_measurement_temperature 100.1
_cell_measurement_theta_max 29.3941
_cell_measurement_theta_min 2.9824
_cell_volume 11131.9(14)
_computing_structure_refinement 'SHELXL-97 (Sheldrick, 1997)'
_computing_structure_solution 'SHELXS-97 (Sheldrick, 1990)'
_diffrn_ambient_temperature 100.1
_diffrn_detector_area_resol_mean 16.0971
_diffrn_measured_fraction_theta_full 0.998
_diffrn_measured_fraction_theta_max 0.998
_diffrn_measurement_device_type 'Xcalibur, Eos, Gemini'
_diffrn_measurement_method '\w scans'
_diffrn_radiation_monochromator graphite
_diffrn_radiation_source 'fine-focus sealed tube'
_diffrn_radiation_type MoK\a
_diffrn_radiation_wavelength 0.71073
_diffrn_reflns_av_R_equivalents 0.0396
_diffrn_reflns_av_sigmaI/netI 0.0536
_diffrn_reflns_limit_h_max 50
_diffrn_reflns_limit_h_min -50
_diffrn_reflns_limit_k_max 14
_diffrn_reflns_limit_k_min -15
_diffrn_reflns_limit_l_max 30
_diffrn_reflns_limit_l_min -29
_diffrn_reflns_number 26494
_diffrn_reflns_theta_full 26.00
_diffrn_reflns_theta_max 26.00
_diffrn_reflns_theta_min 2.99
_exptl_absorpt_coefficient_mu 1.381
_exptl_absorpt_correction_T_max 0.7697
_exptl_absorpt_correction_T_min 0.4912
_exptl_absorpt_correction_type multi-scan
_exptl_crystal_colour red
_exptl_crystal_density_diffrn 1.787
_exptl_crystal_description rod
_exptl_crystal_F_000 6016
_exptl_crystal_size_max 0.60
_exptl_crystal_size_mid 0.20
_exptl_crystal_size_min 0.20
_refine_diff_density_max 1.762
_refine_diff_density_min -1.732
_refine_diff_density_rms 0.146
_refine_ls_extinction_method none
_refine_ls_goodness_of_fit_ref 1.118
_refine_ls_hydrogen_treatment mixed
_refine_ls_matrix_type full
_refine_ls_number_parameters 542
_refine_ls_number_reflns 10920
_refine_ls_number_restraints 11
_refine_ls_restrained_S_all 1.132
_refine_ls_R_factor_all 0.0767
_refine_ls_R_factor_gt 0.0530
_refine_ls_shift/su_max 0.012
_refine_ls_shift/su_mean 0.000
_refine_ls_structure_factor_coef Fsqd
_refine_ls_weighting_details 'calc w=1/[\s^2^(Fo^2^)+(0.1000P)^2^+0.0000P] where P=(Fo^2^+2Fc^2^)/3'
_refine_ls_weighting_scheme calc
_refine_ls_wR_factor_gt 0.1537
_refine_ls_wR_factor_ref 0.1733
_reflns_number_gt 8220
_reflns_number_total 10920
_reflns_threshold_expression >2sigma(I)
_cod_data_source_file ic4005278_si_002_3.cif
_cod_data_source_block compound2
_cod_original_cell_volume 11131.8(12)
_cod_database_code 4335093

loop_
_symmetry_equiv_pos_as_xyz
'x, y, z'
'-x, y, -z+1/2'
'x+1/2, y+1/2, z'
'-x+1/2, y+1/2, -z+1/2'
'-x, -y, -z'
'x, -y, z-1/2'
'-x+1/2, -y+1/2, -z'
'x+1/2, -y+1/2, z-1/2'

loop_
_atom_site_label
_atom_site_type_symbol
_atom_site_fract_x
_atom_site_fract_y
_atom_site_fract_z
_atom_site_U_iso_or_equiv
_atom_site_adp_type
_atom_site_occupancy
_atom_site_symmetry_multiplicity
_atom_site_calc_flag
_atom_site_refinement_flags
_atom_site_disorder_assembly
_atom_site_disorder_group
Mo1 Mo 0.831649(13) 0.85701(4) 0.47906(2) 0.01958(15) Uani 1 1 d . . .
Mo2 Mo 0.840314(14) 1.03920(4) 0.57986(2) 0.02579(16) Uani 1 1 d . . .
Mo3 Mo 0.882426(16) 0.80250(4) 0.62043(2) 0.02666(16) Uani 1 1 d . . .
Mo4 Mo 0.876835(17) 1.07738(5) 0.48488(2) 0.03415(18) Uani 1 1 d . . .
Mo5 Mo 0.917986(15) 0.84050(6) 0.52473(3) 0.03431(18) Uani 1 1 d . . .
Mo6 Mo 0.928411(14) 1.02608(5) 0.62851(2) 0.02907(17) Uani 1 1 d . . .
O1 O 0.87855(10) 0.9387(3) 0.55079(16) 0.0185(9) Uani 1 1 d . . .
O2 O 0.81235(13) 1.1074(4) 0.6010(2) 0.0461(13) Uani 1 1 d . . .
O3 O 0.88701(16) 0.7018(4) 0.6693(2) 0.0483(15) Uani 1 1 d . . .
O4 O 0.87379(18) 1.1799(4) 0.4372(2) 0.0577(17) Uani 1 1 d . . .
O5 O 0.94705(14) 0.7759(6) 0.5045(2) 0.0590(17) Uani 1 1 d . . .
O6 O 0.96332(13) 1.0904(5) 0.6836(2) 0.0495(15) Uani 1 1 d . . .
O7 O 0.80823(10) 0.9448(3) 0.51562(18) 0.0248(9) Uani 1 1 d . . .
O8 O 0.84381(13) 1.1287(3) 0.5198(2) 0.0346(11) Uani 1 1 d . . .
O9 O 0.88680(11) 1.0858(3) 0.63621(18) 0.0253(9) Uani 1 1 d . . .
O10 O 0.85144(11) 0.9051(3) 0.63061(18) 0.0268(10) Uani 1 1 d . . .
O11 O 0.83681(11) 0.9842(3) 0.43624(18) 0.0258(10) Uani 1 1 d . . .
O12 O 0.91429(13) 1.1237(4) 0.5601(2) 0.0381(12) Uani 1 1 d . . .
O13 O 0.92194(11) 0.8989(4) 0.66732(18) 0.0291(10) Uani 1 1 d . . .
O14 O 0.84456(12) 0.7552(3) 0.54675(18) 0.0265(10) Uani 1 1 d . . .
O15 O 0.87251(11) 0.7930(3) 0.46816(18) 0.0231(9) Uani 1 1 d . . .
O16 O 0.90793(12) 0.9765(4) 0.47496(19) 0.0366(12) Uani 1 1 d . . .
O17 O 0.94969(11) 0.9375(4) 0.5897(2) 0.0390(12) Uani 1 1 d . . .
O18 O 0.91519(12) 0.7524(4) 0.58506(19) 0.0330(11) Uani 1 1 d . . .
O19 O 0.68525(14) 0.4726(5) 0.2180(2) 0.0518(15) Uani 1 1 d . . .
O20 O 0.71428(15) 0.5498(5) 0.1692(2) 0.0487(14) Uani 1 1 d . . .
H20 H 0.6959 0.5359 0.1385 0.073 Uiso 1 1 calc R . .
N1 N 0.79716(14) 0.7875(4) 0.4204(2) 0.0272(12) Uani 1 1 d . . .
N2 N 0.93542(16) 1.0205(9) 0.3358(3) 0.076(3) Uani 1 1 d . . .
N3 N 0.8470(4) 0.4450(8) 0.5148(5) 0.1344(18) Uani 1 1 d . . .
C1 C 0.77479(16) 0.7253(5) 0.3712(3) 0.0255(14) Uani 1 1 d . . .
C2 C 0.74569(18) 0.6703(6) 0.3717(3) 0.0325(15) Uani 1 1 d . . .
C3 C 0.72502(18) 0.6052(6) 0.3210(3) 0.0339(16) Uani 1 1 d . . .
H3 H 0.7058 0.5653 0.3209 0.041 Uiso 1 1 calc R . .
C4 C 0.73251(17) 0.5991(5) 0.2714(3) 0.0281(14) Uani 1 1 d . . .
C5 C 0.76151(19) 0.6574(6) 0.2717(3) 0.0403(18) Uani 1 1 d . . .
H5 H 0.7663 0.6550 0.2380 0.048 Uiso 1 1 calc R . .
C6 C 0.7831(2) 0.7185(6) 0.3214(3) 0.0414(19) Uani 1 1 d . . .
H6 H 0.8031 0.7550 0.3221 0.050 Uiso 1 1 calc R . .
C7 C 0.7368(2) 0.6760(9) 0.4250(4) 0.066(3) Uani 1 1 d . . .
H7A H 0.7558 0.6425 0.4597 0.100 Uiso 1 1 calc R . .
H7B H 0.7146 0.6381 0.4154 0.100 Uiso 1 1 calc R . .
H7C H 0.7344 0.7510 0.4340 0.100 Uiso 1 1 calc R . .
C8 C 0.70848(18) 0.5332(6) 0.2184(3) 0.0333(16) Uani 1 1 d . . .
C9 C 0.9068(2) 1.0886(10) 0.3429(4) 0.076(3) Uani 1 1 d . . .
H9A H 0.9184 1.1425 0.3746 0.091 Uiso 1 1 calc R . .
H9B H 0.8924 1.0416 0.3556 0.091 Uiso 1 1 calc R . .
C10 C 0.8819(3) 1.1472(11) 0.2840(4) 0.108(5) Uani 1 1 d D A .
H10A H 0.8963 1.1813 0.2662 0.129 Uiso 1 1 calc R . .
H10B H 0.8660 1.0945 0.2552 0.129 Uiso 1 1 calc R . .
C11 C 0.8598(3) 1.2336(10) 0.2971(5) 0.089(3) Uani 1 1 d . . .
H11A H 0.8746 1.2610 0.3377 0.107 Uiso 0.468(8) 1 calc PR A 1
H11B H 0.8396 1.1961 0.2989 0.107 Uiso 0.468(8) 1 calc PR A 1
H11C H 0.8391 1.2540 0.2600 0.107 Uiso 0.532(8) 1 d PR A 2
H11D H 0.8512 1.2046 0.3253 0.107 Uiso 0.532(8) 1 d PR A 2
C12A C 0.8463(6) 1.3215(16) 0.2611(9) 0.089(3) Uani 0.468(8) 1 d PD A 1
H12A H 0.8657 1.3647 0.2610 0.134 Uiso 0.468(8) 1 calc PR A 1
H12B H 0.8325 1.3646 0.2761 0.134 Uiso 0.468(8) 1 calc PR A 1
H12C H 0.8310 1.2979 0.2205 0.134 Uiso 0.468(8) 1 calc PR A 1
C12B C 0.8818(5) 1.3234(13) 0.3230(8) 0.089(3) Uani 0.532(8) 1 d PD A 2
H12D H 0.8980 1.3072 0.3644 0.134 Uiso 0.532(8) 1 calc PR A 2
H12E H 0.8672 1.3852 0.3219 0.134 Uiso 0.532(8) 1 calc PR A 2
H12F H 0.8954 1.3399 0.3007 0.134 Uiso 0.532(8) 1 calc PR A 2
C13 C 0.9586(2) 0.9684(11) 0.3975(3) 0.078(4) Uani 1 1 d . . .
H13A H 0.9742 1.0244 0.4239 0.094 Uiso 1 1 calc R . .
H13B H 0.9428 0.9447 0.4150 0.094 Uiso 1 1 calc R . .
C14 C 0.9816(2) 0.8730(11) 0.3980(4) 0.080(4) Uani 1 1 d . . .
H14A H 0.9935 0.8892 0.3725 0.096 Uiso 1 1 calc R . .
H14B H 0.9665 0.8093 0.3814 0.096 Uiso 1 1 calc R . .
C15 C 1.0095(2) 0.8484(12) 0.4616(4) 0.094(5) Uani 1 1 d . . .
H15A H 1.0278 0.9048 0.4741 0.113 Uiso 1 1 calc R . .
H15B H 0.9981 0.8511 0.4889 0.113 Uiso 1 1 calc R . .
C16 C 1.0275(3) 0.7385(12) 0.4680(5) 0.110(5) Uani 1 1 d . . .
H16A H 1.0392 0.7355 0.4417 0.164 Uiso 1 1 calc R . .
H16B H 1.0097 0.6818 0.4569 0.164 Uiso 1 1 calc R . .
H16C H 1.0450 0.7283 0.5093 0.164 Uiso 1 1 calc R . .
C17 C 0.9594(2) 1.0911(13) 0.3163(4) 0.094(5) Uani 1 1 d . . .
H17A H 0.9801 1.0479 0.3209 0.113 Uiso 1 1 calc R . .
H17B H 0.9459 1.1077 0.2735 0.113 Uiso 1 1 calc R . .
C18 C 0.9724(2) 1.1941(12) 0.3490(4) 0.097(5) Uani 1 1 d . . .
H18A H 0.9884 1.1781 0.3911 0.116 Uiso 1 1 calc R . .
H18B H 0.9521 1.2347 0.3484 0.116 Uiso 1 1 calc R . .
C19 C 0.9928(3) 1.2669(17) 0.3218(6) 0.124(7) Uani 1 1 d . . .
H19A H 1.0134 1.2265 0.3237 0.148 Uiso 1 1 calc R . .
H19B H 0.9769 1.2799 0.2794 0.148 Uiso 1 1 calc R . .
C20 C 1.0056(3) 1.3748(14) 0.3522(7) 0.121(6) Uani 1 1 d . . .
H20A H 1.0207 1.4088 0.3364 0.182 Uiso 1 1 calc R . .
H20B H 1.0191 1.3640 0.3952 0.182 Uiso 1 1 calc R . .
H20C H 0.9853 1.4209 0.3446 0.182 Uiso 1 1 calc R . .
C21 C 0.9171(2) 0.9333(11) 0.2866(4) 0.088(4) Uani 1 1 d . . .
H21A H 0.9037 0.9699 0.2481 0.106 Uiso 1 1 calc R . .
H21B H 0.9356 0.8895 0.2830 0.106 Uiso 1 1 calc R . .
C22 C 0.8920(2) 0.8587(11) 0.2980(4) 0.084(4) Uani 1 1 d . . .
H22A H 0.8709 0.8990 0.2944 0.101 Uiso 1 1 calc R . .
H22B H 0.9039 0.8293 0.3389 0.101 Uiso 1 1 calc R . .
C23 C 0.8805(3) 0.7655(12) 0.2520(5) 0.097(5) Uani 1 1 d . . .
H23A H 0.8725 0.7956 0.2115 0.117 Uiso 1 1 calc R . .
H23B H 0.9012 0.7191 0.2599 0.117 Uiso 1 1 calc R . .
C24 C 0.8500(3) 0.6956(10) 0.2543(6) 0.096(4) Uani 1 1 d . . .
H24A H 0.8420 0.6432 0.2219 0.143 Uiso 1 1 calc R . .
H24B H 0.8303 0.7420 0.2500 0.143 Uiso 1 1 calc R . .
H24C H 0.8589 0.6581 0.2926 0.143 Uiso 1 1 calc R . .
C25 C 0.8237(4) 0.3657(10) 0.4649(6) 0.1344(18) Uani 1 1 d . A .
H25A H 0.8179 0.3036 0.4838 0.161 Uiso 1 1 calc R . .
H25B H 0.8376 0.3387 0.4446 0.161 Uiso 1 1 calc R . .
C26 C 0.7859(5) 0.4172(9) 0.4136(6) 0.1344(18) Uani 1 1 d D . .
H26A H 0.7720 0.4484 0.4331 0.161 Uiso 0.532(8) 1 calc PR A 1
H26B H 0.7909 0.4744 0.3911 0.161 Uiso 0.532(8) 1 calc PR A 1
H26C H 0.7672 0.4154 0.4276 0.161 Uiso 0.532(8) 1 d PR A 2
H26D H 0.7892 0.4919 0.4040 0.161 Uiso 0.532(8) 1 d PR A 2
C27A C 0.7645(12) 0.324(2) 0.3704(15) 0.1344(18) Uani 0.532(8) 1 d P A 1
H27A H 0.7439 0.3570 0.3370 0.161 Uiso 0.532(8) 1 calc PR A 1
H27B H 0.7797 0.2929 0.3534 0.161 Uiso 0.532(8) 1 calc PR A 1
C27B C 0.7752(11) 0.342(2) 0.3593(15) 0.1344(18) Uani 0.532(8) 1 d P A 2
H27C H 0.7809 0.2678 0.3734 0.161 Uiso 0.532(8) 1 calc PR A 2
H27D H 0.7494 0.3471 0.3349 0.161 Uiso 0.532(8) 1 calc PR A 2
C28A C 0.7521(9) 0.2410(18) 0.3931(13) 0.1344(18) Uani 0.468(8) 1 d PD A 1
H28A H 0.7349 0.1986 0.3602 0.202 Uiso 0.468(8) 1 calc PR A 1
H28B H 0.7407 0.2705 0.4167 0.202 Uiso 0.468(8) 1 calc PR A 1
H28C H 0.7718 0.1954 0.4184 0.202 Uiso 0.468(8) 1 calc PR A 1
C28B C 0.7925(9) 0.3675(19) 0.3225(10) 0.1344(18) Uani 0.532(8) 1 d PD A 2
H28D H 0.7775 0.3460 0.2815 0.202 Uiso 0.532(8) 1 calc PR A 2
H28E H 0.8150 0.3290 0.3371 0.202 Uiso 0.532(8) 1 calc PR A 2
H28F H 0.7969 0.4447 0.3240 0.202 Uiso 0.532(8) 1 calc PR A 2
C29 C 0.8226(5) 0.5126(10) 0.5385(6) 0.1344(18) Uani 1 1 d . . .
H29A H 0.8061 0.5574 0.5054 0.161 Uiso 1 1 calc R . .
H29B H 0.8382 0.5616 0.5704 0.161 Uiso 1 1 calc R . .
C30 C 0.7997(5) 0.4423(10) 0.5642(6) 0.1344(18) Uani 1 1 d . . .
H30A H 0.7821 0.3997 0.5311 0.161 Uiso 1 1 calc R . .
H30B H 0.8158 0.3914 0.5942 0.161 Uiso 1 1 calc R . .
C31 C 0.7801(5) 0.5086(10) 0.5930(6) 0.1344(18) Uani 1 1 d . . .
H31A H 0.7636 0.4597 0.5994 0.161 Uiso 1 1 calc R . .
H31B H 0.7656 0.5626 0.5635 0.161 Uiso 1 1 calc R . .
C32 C 0.7994(5) 0.5618(10) 0.6462(5) 0.1344(18) Uani 1 1 d . . .
H32A H 0.8171 0.6076 0.6421 0.202 Uiso 1 1 calc R . .
H32B H 0.8113 0.5094 0.6779 0.202 Uiso 1 1 calc R . .
H32C H 0.7835 0.6059 0.6562 0.202 Uiso 1 1 calc R . .
C33 C 0.8628(5) 0.5292(10) 0.4895(6) 0.1344(18) Uani 1 1 d . . .
H33A H 0.8438 0.5601 0.4532 0.161 Uiso 1 1 calc R . .
H33B H 0.8729 0.5876 0.5188 0.161 Uiso 1 1 calc R . .
C34 C 0.8921(4) 0.4844(10) 0.4737(6) 0.1344(18) Uani 1 1 d . . .
H34A H 0.8871 0.4086 0.4614 0.161 Uiso 1 1 calc R . .
H34B H 0.9152 0.4877 0.5092 0.161 Uiso 1 1 calc R . .
C35 C 0.8937(5) 0.5512(10) 0.4223(6) 0.1344(18) Uani 1 1 d . . .
H35A H 0.8935 0.6282 0.4316 0.161 Uiso 1 1 calc R . .
H35B H 0.8722 0.5364 0.3852 0.161 Uiso 1 1 calc R . .
C36 C 0.9276(5) 0.5266(9) 0.4114(6) 0.1344(18) Uani 1 1 d . . .
H36A H 0.9273 0.4513 0.4002 0.202 Uiso 1 1 calc R . .
H36B H 0.9490 0.5409 0.4480 0.202 Uiso 1 1 calc R . .
H36C H 0.9273 0.5724 0.3794 0.202 Uiso 1 1 calc R . .
C37 C 0.8766(5) 0.3762(10) 0.5648(6) 0.1344(18) Uani 1 1 d . . .
H37A H 0.8656 0.3134 0.5743 0.161 Uiso 1 1 calc R . .
H37B H 0.8934 0.3496 0.5499 0.161 Uiso 1 1 calc R . .
C38 C 0.8973(5) 0.4448(10) 0.6235(6) 0.1344(18) Uani 1 1 d . . .
H38A H 0.9074 0.5102 0.6147 0.161 Uiso 1 1 calc R . .
H38B H 0.8815 0.4658 0.6416 0.161 Uiso 1 1 calc R . .
C39 C 0.9263(5) 0.3702(10) 0.6645(6) 0.1344(18) Uani 1 1 d . . .
H39A H 0.9429 0.3548 0.6469 0.161 Uiso 1 1 calc R . .
H39B H 0.9158 0.3017 0.6685 0.161 Uiso 1 1 calc R . .
C40 C 0.9476(5) 0.4240(10) 0.7291(6) 0.1344(18) Uani 1 1 d . . .
H40A H 0.9568 0.4938 0.7248 0.202 Uiso 1 1 calc R . .
H40B H 0.9672 0.3774 0.7540 0.202 Uiso 1 1 calc R . .
H40C H 0.9316 0.4333 0.7479 0.202 Uiso 1 1 calc R . .

loop_
_atom_site_aniso_label
_atom_site_aniso_U_11
_atom_site_aniso_U_22
_atom_site_aniso_U_33
_atom_site_aniso_U_23
_atom_site_aniso_U_13
_atom_site_aniso_U_12
Mo1 0.0208(3) 0.0187(3) 0.0146(3) -0.0028(2) 0.0033(2) -0.0044(2)
Mo2 0.0228(3) 0.0244(3) 0.0268(3) -0.0088(2) 0.0077(2) 0.0009(2)
Mo3 0.0425(3) 0.0197(3) 0.0144(3) 0.0027(2) 0.0094(2) -0.0003(2)
Mo4 0.0499(4) 0.0275(3) 0.0186(3) 0.0035(2) 0.0089(3) -0.0169(3)
Mo5 0.0232(3) 0.0571(4) 0.0232(3) -0.0081(3) 0.0107(2) 0.0053(3)
Mo6 0.0213(3) 0.0446(4) 0.0174(3) -0.0066(2) 0.0048(2) -0.0126(2)
O1 0.022(2) 0.019(2) 0.0142(19) -0.0003(16) 0.0081(17) -0.0045(16)
O2 0.038(3) 0.051(3) 0.045(3) -0.016(3) 0.015(2) 0.012(2)
O3 0.090(4) 0.024(3) 0.022(2) 0.006(2) 0.017(3) -0.004(3)
O4 0.105(5) 0.031(3) 0.031(3) 0.007(2) 0.024(3) -0.022(3)
O5 0.032(3) 0.106(5) 0.039(3) -0.012(3) 0.016(2) 0.016(3)
O6 0.030(3) 0.087(4) 0.027(3) -0.020(3) 0.008(2) -0.031(3)
O7 0.018(2) 0.028(2) 0.023(2) -0.0070(18) 0.0041(17) -0.0021(17)
O8 0.049(3) 0.017(2) 0.026(2) -0.0026(19) 0.006(2) 0.003(2)
O9 0.029(2) 0.027(2) 0.017(2) -0.0063(18) 0.0076(18) -0.0057(18)
O10 0.035(2) 0.030(2) 0.020(2) -0.0087(19) 0.0165(19) -0.0121(19)
O11 0.032(2) 0.022(2) 0.014(2) 0.0045(17) 0.0022(18) -0.0001(18)
O12 0.042(3) 0.043(3) 0.029(2) -0.006(2) 0.016(2) -0.027(2)
O13 0.030(2) 0.037(3) 0.0121(19) -0.0006(18) 0.0012(18) 0.002(2)
O14 0.040(2) 0.019(2) 0.021(2) -0.0004(18) 0.0140(19) -0.0062(19)
O15 0.026(2) 0.027(2) 0.017(2) -0.0004(17) 0.0111(17) -0.0017(18)
O16 0.034(3) 0.059(3) 0.018(2) -0.005(2) 0.013(2) -0.018(2)
O17 0.017(2) 0.076(4) 0.022(2) -0.010(2) 0.0062(18) -0.008(2)
O18 0.036(2) 0.038(3) 0.019(2) 0.001(2) 0.0063(19) 0.017(2)
O19 0.048(3) 0.072(4) 0.036(3) -0.028(3) 0.018(3) -0.029(3)
O20 0.053(3) 0.062(4) 0.027(3) -0.017(3) 0.015(2) -0.025(3)
N1 0.029(3) 0.033(3) 0.019(2) -0.003(2) 0.009(2) -0.009(2)
N2 0.021(3) 0.189(9) 0.020(3) 0.025(4) 0.009(3) 0.004(4)
N3 0.223(5) 0.062(2) 0.079(2) -0.0089(16) 0.030(3) -0.011(2)
C1 0.025(3) 0.025(3) 0.019(3) -0.003(3) 0.002(3) -0.004(3)
C2 0.030(3) 0.042(4) 0.024(3) -0.009(3) 0.010(3) -0.009(3)
C3 0.032(4) 0.040(4) 0.030(4) -0.011(3) 0.013(3) -0.015(3)
C4 0.029(3) 0.029(3) 0.024(3) -0.003(3) 0.009(3) -0.004(3)
C5 0.039(4) 0.056(5) 0.025(3) -0.009(3) 0.014(3) -0.015(3)
C6 0.042(4) 0.057(5) 0.027(4) -0.014(3) 0.017(3) -0.027(4)
C7 0.051(5) 0.116(8) 0.042(5) -0.048(5) 0.030(4) -0.048(5)
C8 0.031(4) 0.035(4) 0.031(4) -0.009(3) 0.011(3) -0.004(3)
C9 0.034(4) 0.171(11) 0.023(4) 0.020(5) 0.012(3) -0.007(6)
C10 0.038(5) 0.244(17) 0.040(5) 0.053(8) 0.016(4) 0.031(7)
C11 0.070(6) 0.123(9) 0.059(5) 0.039(5) 0.013(5) -0.009(5)
C12A 0.070(6) 0.123(9) 0.059(5) 0.039(5) 0.013(5) -0.009(5)
C12B 0.070(6) 0.123(9) 0.059(5) 0.039(5) 0.013(5) -0.009(5)
C13 0.027(4) 0.184(12) 0.022(4) 0.032(5) 0.009(3) -0.005(6)
C14 0.029(4) 0.180(12) 0.030(4) 0.035(6) 0.013(4) -0.008(6)
C15 0.028(4) 0.213(14) 0.041(5) 0.046(7) 0.016(4) -0.015(7)
C16 0.051(6) 0.162(13) 0.086(8) 0.075(9) 0.002(6) -0.026(7)
C17 0.026(4) 0.232(15) 0.020(4) 0.039(7) 0.007(4) 0.009(7)
C18 0.032(5) 0.219(15) 0.032(5) 0.056(7) 0.007(4) -0.001(7)
C19 0.024(5) 0.27(2) 0.071(8) 0.094(11) 0.014(5) 0.028(8)
C20 0.039(6) 0.198(16) 0.117(12) 0.091(12) 0.026(7) 0.014(8)
C21 0.032(4) 0.203(13) 0.029(4) 0.023(6) 0.013(4) 0.007(6)
C22 0.030(4) 0.196(13) 0.031(5) 0.022(7) 0.017(4) 0.006(6)
C23 0.078(7) 0.159(12) 0.080(8) 0.075(9) 0.058(7) 0.060(8)
C24 0.103(9) 0.119(10) 0.088(9) 0.032(7) 0.063(8) 0.035(8)
C25 0.223(5) 0.062(2) 0.079(2) -0.0089(16) 0.030(3) -0.011(2)
C26 0.223(5) 0.062(2) 0.079(2) -0.0089(16) 0.030(3) -0.011(2)
C27A 0.223(5) 0.062(2) 0.079(2) -0.0089(16) 0.030(3) -0.011(2)
C27B 0.223(5) 0.062(2) 0.079(2) -0.0089(16) 0.030(3) -0.011(2)
C28A 0.223(5) 0.062(2) 0.079(2) -0.0089(16) 0.030(3) -0.011(2)
C28B 0.223(5) 0.062(2) 0.079(2) -0.0089(16) 0.030(3) -0.011(2)
C29 0.223(5) 0.062(2) 0.079(2) -0.0089(16) 0.030(3) -0.011(2)
C30 0.223(5) 0.062(2) 0.079(2) -0.0089(16) 0.030(3) -0.011(2)
C31 0.223(5) 0.062(2) 0.079(2) -0.0089(16) 0.030(3) -0.011(2)
C32 0.223(5) 0.062(2) 0.079(2) -0.0089(16) 0.030(3) -0.011(2)
C33 0.223(5) 0.062(2) 0.079(2) -0.0089(16) 0.030(3) -0.011(2)
C34 0.223(5) 0.062(2) 0.079(2) -0.0089(16) 0.030(3) -0.011(2)
C35 0.223(5) 0.062(2) 0.079(2) -0.0089(16) 0.030(3) -0.011(2)
C36 0.223(5) 0.062(2) 0.079(2) -0.0089(16) 0.030(3) -0.011(2)
C37 0.223(5) 0.062(2) 0.079(2) -0.0089(16) 0.030(3) -0.011(2)
C38 0.223(5) 0.062(2) 0.079(2) -0.0089(16) 0.030(3) -0.011(2)
C39 0.223(5) 0.062(2) 0.079(2) -0.0089(16) 0.030(3) -0.011(2)
C40 0.223(5) 0.062(2) 0.079(2) -0.0089(16) 0.030(3) -0.011(2)

loop_
_atom_type_symbol
_atom_type_description
_atom_type_scat_dispersion_real
_atom_type_scat_dispersion_imag
_atom_type_scat_source
C C 0.0033 0.0016 'International Tables Vol C Tables 4.2.6.8 and 6.1.1.4'
H H 0.0000 0.0000 'International Tables Vol C Tables 4.2.6.8 and 6.1.1.4'
O O 0.0106 0.0060 'International Tables Vol C Tables 4.2.6.8 and 6.1.1.4'
Mo Mo -1.6832 0.6857 'International Tables Vol C Tables 4.2.6.8 and 6.1.1.4'
N N 0.0061 0.0033 'International Tables Vol C Tables 4.2.6.8 and 6.1.1.4'

loop_
_geom_angle_atom_site_label_1
_geom_angle_atom_site_label_2
_geom_angle_atom_site_label_3
_geom_angle
N1 Mo1 O7 105.2(2)
N1 Mo1 O11 101.0(2)
O7 Mo1 O11 89.94(19)
N1 Mo1 O14 102.1(2)
O7 Mo1 O14 88.15(18)
O11 Mo1 O14 156.53(17)
N1 Mo1 O15 97.7(2)
O7 Mo1 O15 157.07(16)
O11 Mo1 O15 86.77(18)
O14 Mo1 O15 85.94(18)
N1 Mo1 O1 175.2(2)
O7 Mo1 O1 79.59(15)
O11 Mo1 O1 78.51(15)
O14 Mo1 O1 78.14(15)
O15 Mo1 O1 77.51(15)
O2 Mo2 O8 104.4(2)
O2 Mo2 O9 103.8(2)
O8 Mo2 O9 89.68(19)
O2 Mo2 O7 103.3(2)
O8 Mo2 O7 88.39(18)
O9 Mo2 O7 152.46(18)
O2 Mo2 O10 102.7(2)
O8 Mo2 O10 152.91(19)
O9 Mo2 O10 84.83(18)
O7 Mo2 O10 84.49(17)
O2 Mo2 O1 178.1(2)
O8 Mo2 O1 77.16(17)
O9 Mo2 O1 77.14(16)
O7 Mo2 O1 75.65(15)
O10 Mo2 O1 75.75(15)
O3 Mo3 O10 105.6(2)
O3 Mo3 O14 104.2(2)
O10 Mo3 O14 90.24(18)
O3 Mo3 O13 102.9(2)
O10 Mo3 O13 87.68(18)
O14 Mo3 O13 152.36(18)
O3 Mo3 O18 101.4(2)
O10 Mo3 O18 152.89(19)
O14 Mo3 O18 85.77(19)
O13 Mo3 O18 83.67(19)
O3 Mo3 O1 176.7(2)
O10 Mo3 O1 77.70(16)
O14 Mo3 O1 75.99(15)
O13 Mo3 O1 76.63(15)
O18 Mo3 O1 75.32(16)
O4 Mo4 O16 104.5(3)
O4 Mo4 O12 103.4(2)
O16 Mo4 O12 90.5(2)
O4 Mo4 O11 103.2(2)
O16 Mo4 O11 88.87(19)
O12 Mo4 O11 152.64(18)
O4 Mo4 O8 101.8(3)
O16 Mo4 O8 153.70(19)
O12 Mo4 O8 84.8(2)
O11 Mo4 O8 83.70(19)
O4 Mo4 O1 177.3(3)
O16 Mo4 O1 78.06(17)
O12 Mo4 O1 77.32(16)
O11 Mo4 O1 75.81(15)
O8 Mo4 O1 75.67(16)
O5 Mo5 O18 105.0(3)
O5 Mo5 O15 104.5(2)
O18 Mo5 O15 90.99(19)
O5 Mo5 O17 102.4(2)
O18 Mo5 O17 87.6(2)
O15 Mo5 O17 152.53(19)
O5 Mo5 O16 101.4(3)
O18 Mo5 O16 153.3(2)
O15 Mo5 O16 86.18(18)
O17 Mo5 O16 83.0(2)
O5 Mo5 O1 176.9(3)
O18 Mo5 O1 77.87(16)
O15 Mo5 O1 76.59(16)
O17 Mo5 O1 76.30(16)
O16 Mo5 O1 75.67(17)
O6 Mo6 O17 104.4(2)
O6 Mo6 O13 104.0(2)
O17 Mo6 O13 88.8(2)
O6 Mo6 O12 103.6(2)
O17 Mo6 O12 87.1(2)
O13 Mo6 O12 152.33(17)
O6 Mo6 O9 103.3(2)
O17 Mo6 O9 152.26(17)
O13 Mo6 O9 86.39(19)
O12 Mo6 O9 84.6(2)
O6 Mo6 O1 178.8(2)
O17 Mo6 O1 76.58(16)
O13 Mo6 O1 76.63(15)
O12 Mo6 O1 75.79(15)
O9 Mo6 O1 75.72(15)
Mo1 O1 Mo4 91.64(13)
Mo1 O1 Mo5 91.32(14)
Mo4 O1 Mo5 89.99(14)
Mo1 O1 Mo3 90.79(13)
Mo4 O1 Mo3 177.58(18)
Mo5 O1 Mo3 89.89(13)
Mo1 O1 Mo2 90.38(14)
Mo4 O1 Mo2 90.41(13)
Mo5 O1 Mo2 178.24(18)
Mo3 O1 Mo2 89.64(13)
Mo1 O1 Mo6 179.2(2)
Mo4 O1 Mo6 88.86(13)
Mo5 O1 Mo6 89.27(13)
Mo3 O1 Mo6 88.72(12)
Mo2 O1 Mo6 89.03(13)
Mo1 O7 Mo2 114.2(2)
Mo2 O8 Mo4 116.6(2)
Mo2 O9 Mo6 118.1(2)
Mo3 O10 Mo2 116.9(2)
Mo4 O11 Mo1 114.02(19)
Mo4 O12 Mo6 117.7(2)
Mo6 O13 Mo3 118.0(2)
Mo3 O14 Mo1 114.8(2)
Mo5 O15 Mo1 114.5(2)
Mo4 O16 Mo5 116.3(2)
Mo6 O17 Mo5 117.6(2)
Mo5 O18 Mo3 116.9(2)
C8 O20 H20 109.5
C1 N1 Mo1 169.3(5)
C9 N2 C13 107.3(6)
C9 N2 C21 109.2(7)
C13 N2 C21 111.4(9)
C9 N2 C17 111.4(9)
C13 N2 C17 109.3(6)
C21 N2 C17 108.2(7)
C33 N3 C25 110.1(11)
C33 N3 C37 111.6(14)
C25 N3 C37 106.9(9)
C33 N3 C29 104.6(10)
C25 N3 C29 110.0(13)
C37 N3 C29 113.6(11)
N1 C1 C2 120.9(6)
N1 C1 C6 117.7(6)
C2 C1 C6 121.4(6)
C1 C2 C3 117.6(6)
C1 C2 C7 121.8(6)
C3 C2 C7 120.6(6)
C4 C3 C2 121.6(6)
C4 C3 H3 119.2
C2 C3 H3 119.2
C3 C4 C5 119.4(6)
C3 C4 C8 118.7(6)
C5 C4 C8 121.9(6)
C6 C5 C4 120.5(7)
C6 C5 H5 119.7
C4 C5 H5 119.7
C5 C6 C1 119.4(6)
C5 C6 H6 120.3
C1 C6 H6 120.3
C2 C7 H7A 109.5
C2 C7 H7B 109.5
H7A C7 H7B 109.5
C2 C7 H7C 109.5
H7A C7 H7C 109.5
H7B C7 H7C 109.5
O19 C8 O20 122.6(6)
O19 C8 C4 124.4(7)
O20 C8 C4 113.0(6)
N2 C9 C10 112.5(7)
N2 C9 H9A 109.1
C10 C9 H9A 109.1
N2 C9 H9B 109.1
C10 C9 H9B 109.1
H9A C9 H9B 107.8
C11 C10 C9 110.1(9)
C11 C10 H10A 109.6
C9 C10 H10A 109.6
C11 C10 H10B 109.6
C9 C10 H10B 109.6
H10A C10 H10B 108.2
C12B C11 C10 108.2(12)
C12B C11 C12A 70.6(13)
C10 C11 C12A 122.2(13)
C10 C11 H11A 106.8
C12A C11 H11A 106.8
C12B C11 H11B 139.2
C10 C11 H11B 106.8
C12A C11 H11B 106.8
H11A C11 H11B 106.6
C12B C11 H11C 110.9
C10 C11 H11C 110.2
H11A C11 H11C 140.7
H11B C11 H11C 75.1
C12B C11 H11D 109.5
C10 C11 H11D 109.6
C12A C11 H11D 125.6
H11A C11 H11D 70.1
H11C C11 H11D 108.5
C11 C12A H11C 45.9
C11 C12A H12A 109.5
H11C C12A H12A 142.3
C11 C12A H12B 109.5
H11C C12A H12B 106.4
C11 C12A H12C 109.5
H11C C12A H12C 67.8
C11 C12B H12D 109.5
C11 C12B H12E 109.5
H12D C12B H12E 109.5
C11 C12B H12F 109.5
H12D C12B H12F 109.5
H12E C12B H12F 109.5
C14 C13 N2 116.9(8)
C14 C13 H13A 108.1
N2 C13 H13A 108.1
C14 C13 H13B 108.1
N2 C13 H13B 108.1
H13A C13 H13B 107.3
C13 C14 C15 111.0(10)
C13 C14 H14A 109.4
C15 C14 H14A 109.4
C13 C14 H14B 109.4
C15 C14 H14B 109.4
H14A C14 H14B 108.0
C16 C15 C14 113.8(11)
C16 C15 H15A 108.8
C14 C15 H15A 108.8
C16 C15 H15B 108.8
C14 C15 H15B 108.8
H15A C15 H15B 107.7
C15 C16 H16A 109.5
C15 C16 H16B 109.5
H16A C16 H16B 109.5
C15 C16 H16C 109.5
H16A C16 H16C 109.5
H16B C16 H16C 109.5
C18 C17 N2 116.6(8)
C18 C17 H17A 108.1
N2 C17 H17A 108.1
C18 C17 H17B 108.1
N2 C17 H17B 108.1
H17A C17 H17B 107.3
C17 C18 C19 113.4(11)
C17 C18 H18A 108.9
C19 C18 H18A 108.9
C17 C18 H18B 108.9
C19 C18 H18B 108.9
H18A C18 H18B 107.7
C20 C19 C18 115.7(13)
C20 C19 H19A 108.4
C18 C19 H19A 108.4
C20 C19 H19B 108.4
C18 C19 H19B 108.4
H19A C19 H19B 107.4
C19 C20 H20A 109.5
C19 C20 H20B 109.5
H20A C20 H20B 109.5
C19 C20 H20C 109.5
H20A C20 H20C 109.5
H20B C20 H20C 109.5
C22 C21 N2 115.0(8)
C22 C21 H21A 108.5
N2 C21 H21A 108.5
C22 C21 H21B 108.5
N2 C21 H21B 108.5
H21A C21 H21B 107.5
C21 C22 C23 109.6(9)
C21 C22 H22A 109.8
C23 C22 H22A 109.8
C21 C22 H22B 109.8
C23 C22 H22B 109.8
H22A C22 H22B 108.2
C24 C23 C22 112.4(9)
C24 C23 H23A 109.1
C22 C23 H23A 109.1
C24 C23 H23B 109.1
C22 C23 H23B 109.1
H23A C23 H23B 107.9
C23 C24 H24A 109.5
C23 C24 H24B 109.5
H24A C24 H24B 109.5
C23 C24 H24C 109.5
H24A C24 H24C 109.5
H24B C24 H24C 109.5
N3 C25 C26 115.1(10)
N3 C25 H25A 108.5
C26 C25 H25A 108.5
N3 C25 H25B 108.5
C26 C25 H25B 108.5
H25A C25 H25B 107.5
C27B C26 C25 104.7(18)
C27A C26 C25 108.1(17)
C27B C26 H26A 131.6
C27A C26 H26A 110.1
C25 C26 H26A 110.1
C27B C26 H26B 89.4
C27A C26 H26B 110.1
C25 C26 H26B 110.1
H26A C26 H26B 108.4
C27B C26 H26C 109.0
C27A C26 H26C 85.4
C25 C26 H26C 110.9
H26B C26 H26C 128.2
C27B C26 H26D 112.0
C27A C26 H26D 128.9
C25 C26 H26D 111.0
H26A C26 H26D 85.8
H26C C26 H26D 109.1
C28A C27A C26 118(3)
C28A C27A H27A 107.7
C26 C27A H27A 107.7
C28A C27A H27B 107.7
C26 C27A H27B 107.7
H27A C27A H27B 107.1
C28B C27B C26 113(2)
C28B C27B H27C 108.9
C26 C27B H27C 108.9
C28B C27B H27D 108.9
C26 C27B H27D 108.9
H27C C27B H27D 107.7
C27B C28B H28D 109.5
C27B C28B H28E 109.5
H28D C28B H28E 109.5
C27B C28B H28F 109.5
H28D C28B H28F 109.5
H28E C28B H28F 109.5
N3 C29 C30 116.1(10)
N3 C29 H29A 108.3
C30 C29 H29A 108.3
N3 C29 H29B 108.3
C30 C29 H29B 108.3
H29A C29 H29B 107.4
C31 C30 C29 114.9(11)
C31 C30 H30A 108.5
C29 C30 H30A 108.5
C31 C30 H30B 108.5
C29 C30 H30B 108.5
H30A C30 H30B 107.5
C30 C31 C32 119.5(16)
C30 C31 H31A 107.5
C32 C31 H31A 107.4
C30 C31 H31B 107.5
C32 C31 H31B 107.5
H31A C31 H31B 107.0
C31 C32 H32A 109.5
C31 C32 H32B 109.5
H32A C32 H32B 109.5
C31 C32 H32C 109.5
H32A C32 H32C 109.5
H32B C32 H32C 109.5
C34 C33 N3 113.3(11)
C34 C33 H33A 108.9
N3 C33 H33A 108.9
C34 C33 H33B 108.9
N3 C33 H33B 108.9
H33A C33 H33B 107.7
C33 C34 C35 109.8(13)
C33 C34 H34A 109.7
C35 C34 H34A 109.7
C33 C34 H34B 109.7
C35 C34 H34B 109.7
H34A C34 H34B 108.2
C34 C35 C36 113.6(13)
C34 C35 H35A 108.9
C36 C35 H35A 108.9
C34 C35 H35B 108.9
C36 C35 H35B 108.9
H35A C35 H35B 107.7
C35 C36 H36A 109.5
C35 C36 H36B 109.5
H36A C36 H36B 109.5
C35 C36 H36C 109.5
H36A C36 H36C 109.5
H36B C36 H36C 109.5
C38 C37 N3 111.2(10)
C38 C37 H37A 109.4
N3 C37 H37A 109.4
C38 C37 H37B 109.4
N3 C37 H37B 109.4
H37A C37 H37B 108.0
C39 C38 C37 104.2(11)
C39 C38 H38A 110.9
C37 C38 H38A 110.9
C39 C38 H38B 110.9
C37 C38 H38B 110.9
H38A C38 H38B 108.9
C38 C39 C40 110.5(11)
C38 C39 H39A 109.6
C40 C39 H39A 109.6
C38 C39 H39B 109.6
C40 C39 H39B 109.6
H39A C39 H39B 108.1
C39 C40 H40A 109.5
C39 C40 H40B 109.5
H40A C40 H40B 109.5
C39 C40 H40C 109.5
H40A C40 H40C 109.5
H40B C40 H40C 109.5

loop_
_geom_bond_atom_site_label_1
_geom_bond_atom_site_label_2
_geom_bond_distance
Mo1 N1 1.739(5)
Mo1 O7 1.909(4)
Mo1 O11 1.940(4)
Mo1 O14 1.952(4)
Mo1 O15 1.981(4)
Mo1 O1 2.205(4)
Mo2 O2 1.680(5)
Mo2 O8 1.890(5)
Mo2 O9 1.897(4)
Mo2 O7 1.935(4)
Mo2 O10 1.988(4)
Mo2 O1 2.343(4)
Mo3 O3 1.671(4)
Mo3 O10 1.885(4)
Mo3 O14 1.889(4)
Mo3 O13 1.933(4)
Mo3 O18 1.994(5)
Mo3 O1 2.340(4)
Mo4 O4 1.681(5)
Mo4 O16 1.872(5)
Mo4 O12 1.901(4)
Mo4 O11 1.932(4)
Mo4 O8 2.001(5)
Mo4 O1 2.322(4)
Mo5 O5 1.681(5)
Mo5 O18 1.873(5)
Mo5 O15 1.873(4)
Mo5 O17 1.958(5)
Mo5 O16 1.997(5)
Mo5 O1 2.326(4)
Mo6 O6 1.679(4)
Mo6 O17 1.893(5)
Mo6 O13 1.903(5)
Mo6 O12 1.930(5)
Mo6 O9 1.950(4)
Mo6 O1 2.362(4)
O19 C8 1.209(8)
O20 C8 1.342(9)
O20 H20 0.8200
N1 C1 1.384(7)
N2 C9 1.519(13)
N2 C13 1.530(10)
N2 C21 1.538(14)
N2 C17 1.537(13)
N3 C33 1.492(19)
N3 C25 1.529(15)
N3 C37 1.546(17)
N3 C29 1.60(2)
C1 C2 1.381(9)
C1 C6 1.406(9)
C2 C3 1.407(9)
C2 C7 1.503(10)
C3 C4 1.380(9)
C3 H3 0.9300
C4 C5 1.391(10)
C4 C8 1.483(9)
C5 C6 1.374(9)
C5 H5 0.9300
C6 H6 0.9300
C7 H7A 0.9600
C7 H7B 0.9600
C7 H7C 0.9600
C9 C10 1.533(12)
C9 H9A 0.9700
C9 H9B 0.9700
C10 C11 1.522(16)
C10 H10A 0.9700
C10 H10B 0.9700
C11 C12B 1.391(18)
C11 C12A 1.348(17)
C11 H11A 0.9700
C11 H11B 0.9700
C11 H11C 0.9701
C11 H11D 0.9699
C12A H11C 0.8740
C12A H12A 0.9600
C12A H12B 0.9600
C12A H12C 0.9600
C12B H12D 0.9600
C12B H12E 0.9600
C12B H12F 0.9600
C13 C14 1.502(16)
C13 H13A 0.9700
C13 H13B 0.9700
C14 C15 1.509(11)
C14 H14A 0.9700
C14 H14B 0.9700
C15 C16 1.512(18)
C15 H15A 0.9700
C15 H15B 0.9700
C16 H16A 0.9600
C16 H16B 0.9600
C16 H16C 0.9600
C17 C18 1.464(18)
C17 H17A 0.9700
C17 H17B 0.9700
C18 C19 1.560(15)
C18 H18A 0.9700
C18 H18B 0.9700
C19 C20 1.49(2)
C19 H19A 0.9700
C19 H19B 0.9700
C20 H20A 0.9600
C20 H20B 0.9600
C20 H20C 0.9600
C21 C22 1.496(14)
C21 H21A 0.9700
C21 H21B 0.9700
C22 C23 1.527(17)
C22 H22A 0.9700
C22 H22B 0.9700
C23 C24 1.545(16)
C23 H23A 0.9700
C23 H23B 0.9700
C24 H24A 0.9600
C24 H24B 0.9600
C24 H24C 0.9600
C25 C26 1.643(19)
C25 H25A 0.9700
C25 H25B 0.9700
C26 C27B 1.51(3)
C26 C27A 1.54(3)
C26 H26A 0.9700
C26 H26B 0.9700
C26 H26C 0.9698
C26 H26D 0.9700
C27A C28A 1.37(3)
C27A H27A 0.9700
C27A H27B 0.9700
C27B C28B 1.40(3)
C27B H27C 0.9700
C27B H27D 0.9700
C28A H28A 0.9600
C28A H28B 0.9600
C28A H28C 0.9600
C28B H28D 0.9600
C28B H28E 0.9600
C28B H28F 0.9600
C29 C30 1.60(2)
C29 H29A 0.9700
C29 H29B 0.9700
C30 C31 1.52(2)
C30 H30A 0.9700
C30 H30B 0.9700
C31 C32 1.360(15)
C31 H31A 0.9700
C31 H31B 0.9700
C32 H32A 0.9600
C32 H32B 0.9600
C32 H32C 0.9600
C33 C34 1.52(2)
C33 H33A 0.9700
C33 H33B 0.9700
C34 C35 1.525(18)
C34 H34A 0.9700
C34 H34B 0.9700
C35 C36 1.57(2)
C35 H35A 0.9700
C35 H35B 0.9700
C36 H36A 0.9600
C36 H36B 0.9600
C36 H36C 0.9600
C37 C38 1.559(16)
C37 H37A 0.9700
C37 H37B 0.9700
C38 C39 1.492(19)
C38 H38A 0.9700
C38 H38B 0.9700
C39 C40 1.580(16)
C39 H39A 0.9700
C39 H39B 0.9700
C40 H40A 0.9600
C40 H40B 0.9600
C40 H40C 0.9600

loop_
_geom_hbond_atom_site_label_D
_geom_hbond_atom_site_label_H
_geom_hbond_atom_site_label_A
_geom_hbond_distance_DH
_geom_hbond_distance_HA
_geom_hbond_distance_DA
_geom_hbond_angle_DHA
_geom_hbond_site_symmetry_A
O20 H20 O11 0.82 1.85 2.646(6) 164.2 4_645

loop_
_geom_torsion_atom_site_label_1
_geom_torsion_atom_site_label_2
_geom_torsion_atom_site_label_3
_geom_torsion_atom_site_label_4
_geom_torsion
O7 Mo1 O1 Mo4 -93.00(17)
O11 Mo1 O1 Mo4 -0.91(16)
O14 Mo1 O1 Mo4 176.71(18)
O15 Mo1 O1 Mo4 88.29(16)
O7 Mo1 O1 Mo5 176.98(17)
O11 Mo1 O1 Mo5 -90.94(17)
O14 Mo1 O1 Mo5 86.68(16)
O15 Mo1 O1 Mo5 -1.74(14)
O7 Mo1 O1 Mo3 87.07(16)
O11 Mo1 O1 Mo3 179.15(18)
O14 Mo1 O1 Mo3 -3.22(16)
O15 Mo1 O1 Mo3 -91.64(16)
O7 Mo1 O1 Mo2 -2.58(15)
O11 Mo1 O1 Mo2 89.50(16)
O14 Mo1 O1 Mo2 -92.87(17)
O15 Mo1 O1 Mo2 178.71(16)
O16 Mo4 O1 Mo1 -90.95(17)
O12 Mo4 O1 Mo1 175.8(2)
O11 Mo4 O1 Mo1 0.93(16)
O8 Mo4 O1 Mo1 87.94(16)
O16 Mo4 O1 Mo5 0.37(15)
O12 Mo4 O1 Mo5 -92.91(19)
O11 Mo4 O1 Mo5 92.25(17)
O8 Mo4 O1 Mo5 179.25(17)
O16 Mo4 O1 Mo2 178.66(17)
O12 Mo4 O1 Mo2 85.38(19)
O11 Mo4 O1 Mo2 -89.46(16)
O8 Mo4 O1 Mo2 -2.46(15)
O16 Mo4 O1 Mo6 89.64(16)
O12 Mo4 O1 Mo6 -3.64(18)
O11 Mo4 O1 Mo6 -178.49(18)
O8 Mo4 O1 Mo6 -91.48(16)
O18 Mo5 O1 Mo1 -92.14(17)
O15 Mo5 O1 Mo1 1.85(15)
O17 Mo5 O1 Mo1 177.39(19)
O16 Mo5 O1 Mo1 91.29(16)
O18 Mo5 O1 Mo4 176.22(18)
O15 Mo5 O1 Mo4 -89.79(16)
O17 Mo5 O1 Mo4 85.75(18)
O16 Mo5 O1 Mo4 -0.35(14)
O18 Mo5 O1 Mo3 -1.35(16)
O15 Mo5 O1 Mo3 92.63(16)
O17 Mo5 O1 Mo3 -91.83(18)
O16 Mo5 O1 Mo3 -177.93(16)
O18 Mo5 O1 Mo6 87.36(17)
O15 Mo5 O1 Mo6 -178.65(17)
O17 Mo5 O1 Mo6 -3.11(17)
O16 Mo5 O1 Mo6 -89.21(16)
O10 Mo3 O1 Mo1 -90.02(16)
O14 Mo3 O1 Mo1 3.36(16)
O13 Mo3 O1 Mo1 179.45(19)
O18 Mo3 O1 Mo1 92.60(17)
O10 Mo3 O1 Mo5 178.67(16)
O14 Mo3 O1 Mo5 -87.96(17)
O13 Mo3 O1 Mo5 88.14(16)
O18 Mo3 O1 Mo5 1.28(15)
O10 Mo3 O1 Mo2 0.36(14)
O14 Mo3 O1 Mo2 93.73(17)
O13 Mo3 O1 Mo2 -90.17(16)
O18 Mo3 O1 Mo2 -177.02(17)
O10 Mo3 O1 Mo6 89.40(16)
O14 Mo3 O1 Mo6 -177.23(18)
O13 Mo3 O1 Mo6 -1.13(16)
O18 Mo3 O1 Mo6 -87.98(16)
O8 Mo2 O1 Mo1 -89.05(17)
O9 Mo2 O1 Mo1 178.30(17)
O7 Mo2 O1 Mo1 2.58(15)
O10 Mo2 O1 Mo1 90.44(15)
O8 Mo2 O1 Mo4 2.59(16)
O9 Mo2 O1 Mo4 -90.06(16)
O7 Mo2 O1 Mo4 94.22(16)
O10 Mo2 O1 Mo4 -177.92(16)
O8 Mo2 O1 Mo3 -179.84(17)
O9 Mo2 O1 Mo3 87.51(16)
O7 Mo2 O1 Mo3 -88.20(16)
O10 Mo2 O1 Mo3 -0.34(14)
O8 Mo2 O1 Mo6 91.44(16)
O9 Mo2 O1 Mo6 -1.21(15)
O7 Mo2 O1 Mo6 -176.92(17)
O10 Mo2 O1 Mo6 -89.06(15)
O17 Mo6 O1 Mo4 -86.79(19)
O13 Mo6 O1 Mo4 -178.76(18)
O12 Mo6 O1 Mo4 3.61(18)
O9 Mo6 O1 Mo4 91.61(16)
O17 Mo6 O1 Mo5 3.22(18)
O13 Mo6 O1 Mo5 -88.75(17)
O12 Mo6 O1 Mo5 93.61(19)
O9 Mo6 O1 Mo5 -178.39(17)
O17 Mo6 O1 Mo3 93.12(19)
O13 Mo6 O1 Mo3 1.15(16)
O12 Mo6 O1 Mo3 -176.5(2)
O9 Mo6 O1 Mo3 -88.48(16)
O17 Mo6 O1 Mo2 -177.2(2)
O13 Mo6 O1 Mo2 90.81(17)
O12 Mo6 O1 Mo2 -86.82(19)
O9 Mo6 O1 Mo2 1.18(15)
N1 Mo1 O7 Mo2 -176.2(2)
O11 Mo1 O7 Mo2 -74.9(2)
O14 Mo1 O7 Mo2 81.7(2)
O15 Mo1 O7 Mo2 6.6(6)
O1 Mo1 O7 Mo2 3.4(2)
O2 Mo2 O7 Mo1 178.3(3)
O8 Mo2 O7 Mo1 73.9(2)
O9 Mo2 O7 Mo1 -12.3(5)
O10 Mo2 O7 Mo1 -79.9(2)
O1 Mo2 O7 Mo1 -3.27(19)
O2 Mo2 O8 Mo4 177.7(2)
O9 Mo2 O8 Mo4 73.5(2)
O7 Mo2 O8 Mo4 -79.0(2)
O10 Mo2 O8 Mo4 -4.4(5)
O1 Mo2 O8 Mo4 -3.4(2)
O4 Mo4 O8 Mo2 -177.4(3)
O16 Mo4 O8 Mo2 5.9(6)
O12 Mo4 O8 Mo2 -74.8(3)
O11 Mo4 O8 Mo2 80.3(2)
O1 Mo4 O8 Mo2 3.4(2)
O2 Mo2 O9 Mo6 -180.0(3)
O8 Mo2 O9 Mo6 -75.2(3)
O7 Mo2 O9 Mo6 10.7(5)
O10 Mo2 O9 Mo6 78.2(2)
O1 Mo2 O9 Mo6 1.7(2)
O6 Mo6 O9 Mo2 177.7(3)
O17 Mo6 O9 Mo2 1.7(6)
O13 Mo6 O9 Mo2 -78.8(2)
O12 Mo6 O9 Mo2 75.0(2)
O1 Mo6 O9 Mo2 -1.7(2)
O3 Mo3 O10 Mo2 179.1(2)
O14 Mo3 O10 Mo2 -76.1(2)
O13 Mo3 O10 Mo2 76.3(2)
O18 Mo3 O10 Mo2 5.1(5)
O1 Mo3 O10 Mo2 -0.47(19)
O2 Mo2 O10 Mo3 179.4(2)
O8 Mo2 O10 Mo3 1.6(5)
O9 Mo2 O10 Mo3 -77.5(2)
O7 Mo2 O10 Mo3 77.0(2)
O1 Mo2 O10 Mo3 0.48(19)
O4 Mo4 O11 Mo1 -178.6(3)
O16 Mo4 O11 Mo1 76.8(2)
O12 Mo4 O11 Mo1 -12.2(6)
O8 Mo4 O11 Mo1 -77.9(2)
O1 Mo4 O11 Mo1 -1.2(2)
N1 Mo1 O11 Mo4 -173.9(3)
O7 Mo1 O11 Mo4 80.6(2)
O14 Mo1 O11 Mo4 -4.6(6)
O15 Mo1 O11 Mo4 -76.7(2)
O1 Mo1 O11 Mo4 1.2(2)
O4 Mo4 O12 Mo6 -177.6(3)
O16 Mo4 O12 Mo6 -72.6(3)
O11 Mo4 O12 Mo6 16.0(7)
O8 Mo4 O12 Mo6 81.5(3)
O1 Mo4 O12 Mo6 5.0(3)
O6 Mo6 O12 Mo4 176.0(3)
O17 Mo6 O12 Mo4 71.9(3)
O13 Mo6 O12 Mo4 -9.9(7)
O9 Mo6 O12 Mo4 -81.6(3)
O1 Mo6 O12 Mo4 -5.0(3)
O6 Mo6 O13 Mo3 177.4(3)
O17 Mo6 O13 Mo3 -78.1(3)
O12 Mo6 O13 Mo3 3.4(6)
O9 Mo6 O13 Mo3 74.6(2)
O1 Mo6 O13 Mo3 -1.6(2)
O3 Mo3 O13 Mo6 178.3(3)
O10 Mo3 O13 Mo6 -76.3(3)
O14 Mo3 O13 Mo6 9.8(6)
O18 Mo3 O13 Mo6 78.0(3)
O1 Mo3 O13 Mo6 1.6(2)
O3 Mo3 O14 Mo1 179.2(3)
O10 Mo3 O14 Mo1 73.1(2)
O13 Mo3 O14 Mo1 -12.4(6)
O18 Mo3 O14 Mo1 -80.1(2)
O1 Mo3 O14 Mo1 -4.2(2)
N1 Mo1 O14 Mo3 179.5(3)
O7 Mo1 O14 Mo3 -75.4(2)
O11 Mo1 O14 Mo3 10.2(6)
O15 Mo1 O14 Mo3 82.5(2)
O1 Mo1 O14 Mo3 4.4(2)
O5 Mo5 O15 Mo1 -179.2(3)
O18 Mo5 O15 Mo1 75.0(2)
O17 Mo5 O15 Mo1 -11.7(5)
O16 Mo5 O15 Mo1 -78.4(2)
O1 Mo5 O15 Mo1 -2.26(19)
N1 Mo1 O15 Mo5 -178.1(2)
O7 Mo1 O15 Mo5 -0.9(6)
O11 Mo1 O15 Mo5 81.3(2)
O14 Mo1 O15 Mo5 -76.4(2)
O1 Mo1 O15 Mo5 2.37(19)
O4 Mo4 O16 Mo5 -179.6(2)
O12 Mo4 O16 Mo5 76.4(2)
O11 Mo4 O16 Mo5 -76.2(2)
O8 Mo4 O16 Mo5 -2.9(5)
O1 Mo4 O16 Mo5 -0.5(2)
O5 Mo5 O16 Mo4 -178.4(3)
O18 Mo5 O16 Mo4 -7.0(5)
O15 Mo5 O16 Mo4 77.6(2)
O17 Mo5 O16 Mo4 -77.1(2)
O1 Mo5 O16 Mo4 0.5(2)
O6 Mo6 O17 Mo5 176.3(3)
O13 Mo6 O17 Mo5 72.2(3)
O12 Mo6 O17 Mo5 -80.4(3)
O9 Mo6 O17 Mo5 -7.7(6)
O1 Mo6 O17 Mo5 -4.3(2)
O5 Mo5 O17 Mo6 -178.5(3)
O18 Mo5 O17 Mo6 -73.7(3)
O15 Mo5 O17 Mo6 13.8(6)
O16 Mo5 O17 Mo6 81.3(3)
O1 Mo5 O17 Mo6 4.4(2)
O5 Mo5 O18 Mo3 -179.5(3)
O15 Mo5 O18 Mo3 -74.3(3)
O17 Mo5 O18 Mo3 78.3(3)
O16 Mo5 O18 Mo3 9.2(6)
O1 Mo5 O18 Mo3 1.8(2)
O3 Mo3 O18 Mo5 178.5(3)
O10 Mo3 O18 Mo5 -7.4(5)
O14 Mo3 O18 Mo5 74.8(2)
O13 Mo3 O18 Mo5 -79.6(3)
O1 Mo3 O18 Mo5 -1.8(2)
O7 Mo1 N1 C1 175(2)
O11 Mo1 N1 C1 82(3)
O14 Mo1 N1 C1 -94(3)
O15 Mo1 N1 C1 -6(3)
Mo1 N1 C1 C2 144(2)
Mo1 N1 C1 C6 -35(3)
N1 C1 C2 C3 -177.6(6)
C6 C1 C2 C3 1.3(10)
N1 C1 C2 C7 0.4(11)
C6 C1 C2 C7 179.3(8)
C1 C2 C3 C4 -2.4(10)
C7 C2 C3 C4 179.7(8)
C2 C3 C4 C5 0.9(11)
C2 C3 C4 C8 -177.0(7)
C3 C4 C5 C6 1.6(11)
C8 C4 C5 C6 179.5(7)
C4 C5 C6 C1 -2.6(12)
N1 C1 C6 C5 -180.0(7)
C2 C1 C6 C5 1.1(11)
C3 C4 C8 O19 -9.9(11)
C5 C4 C8 O19 172.3(7)
C3 C4 C8 O20 168.2(7)
C5 C4 C8 O20 -9.7(10)
C13 N2 C9 C10 179.0(9)
C21 N2 C9 C10 -60.1(11)
C17 N2 C9 C10 59.4(11)
N2 C9 C10 C11 -166.8(9)
C9 C10 C11 C12B 77.0(14)
C9 C10 C11 C12A 155.1(14)
C9 N2 C13 C14 162.7(9)
C21 N2 C13 C14 43.2(10)
C17 N2 C13 C14 -76.3(12)
N2 C13 C14 C15 165.6(8)
C13 C14 C15 C16 165.9(8)
C9 N2 C17 C18 45.8(9)
C13 N2 C17 C18 -72.7(12)
C21 N2 C17 C18 165.8(8)
N2 C17 C18 C19 -173.4(7)
C17 C18 C19 C20 178.0(9)
C9 N2 C21 C22 -57.3(11)
C13 N2 C21 C22 61.1(10)
C17 N2 C21 C22 -178.7(9)
N2 C21 C22 C23 -170.7(8)
C21 C22 C23 C24 -170.9(8)
C33 N3 C25 C26 -70.2(18)
C37 N3 C25 C26 168.3(13)
C29 N3 C25 C26 44.6(15)
N3 C25 C26 C27B 159.1(16)
N3 C25 C26 C27A -175.4(19)
C27B C26 C27A C28A 152(9)
C25 C26 C27A C28A 66(4)
C27A C26 C27B C28B 176(8)
C25 C26 C27B C28B -83(3)
C33 N3 C29 C30 175.7(11)
C25 N3 C29 C30 57.4(14)
C37 N3 C29 C30 -62.3(16)
N3 C29 C30 C31 173.4(11)
C29 C30 C31 C32 -68.5(17)
C25 N3 C33 C34 -71.5(16)
C37 N3 C33 C34 47.1(14)
C29 N3 C33 C34 170.3(11)
N3 C33 C34 C35 152.0(11)
C33 C34 C35 C36 168.7(11)
C33 N3 C37 C38 70.7(17)
C25 N3 C37 C38 -168.7(14)
C29 N3 C37 C38 -47.3(18)
N3 C37 C38 C39 -175.5(15)
C37 C38 C39 C40 -174.2(14)
